data_2019814
loop_
_publ_author_name
'Belguedj, Roumaissa'
'Bouacida, Sofiane'
'Merazig, Hocine'
'Chibani, Aissa'
'Bouraiou, Abdelmalek'

_publ_section_title
;
 Crystal structure of (2S/2R,3S/3R)-3-hydroxy-2-phenylchroman-4-one
;
_journal_coeditor_code LH5747
_journal_issue 2
_journal_name_full 'Acta Crystallographica Section E Crystallographic Communications'
_journal_page_first o131
_journal_paper_doi 10.1107/S2056989015001346
_journal_volume 71
_journal_year 2015
_chemical_formula_iupac 'C15 H12 O3'
_chemical_formula_moiety 'C15 H12 O3'
_chemical_formula_sum 'C15 H12 O3'
_chemical_formula_weight 240.25
_chemical_name_systematic
;
3-Hydroxy-2-phenylchroman-4-one
;
_space_group_IT_number 14
_symmetry_cell_setting monoclinic
_symmetry_space_group_name_Hall '-P 2ybc'
_symmetry_space_group_name_H-M 'P 1 21/c 1'
_atom_sites_solution_hydrogens geom
_atom_sites_solution_primary direct
_atom_sites_solution_secondary difmap
_audit_conform_dict_name cif_core.dic
_audit_conform_dict_version 2.3
_audit_creation_method 'WinGX routine CIF_UPDATE'
_cell_angle_alpha 90
_cell_angle_beta 117.431(3)
_cell_angle_gamma 90
_cell_formula_units_Z 4
_cell_length_a 5.3068(3)
_cell_length_b 26.7110(18)
_cell_length_c 9.4679(6)
_cell_measurement_reflns_used 1712
_cell_measurement_temperature 295(2)
_cell_measurement_theta_max 23.18
_cell_measurement_theta_min 2.54
_cell_volume 1191.18(13)
_computing_cell_refinement
;
SAINT (Bruker, 2011)
;
_computing_data_collection
;
APEX2 (Bruker, 2011)
;
_computing_data_reduction
;
SAINT (Bruker, 2011)
;
_computing_molecular_graphics
;
ORTEP-3 for Windows (Farrugia, 2012)
;
_computing_publication_material
;
WinGX (Farrugia, 2012)
;
_computing_structure_refinement
;
SHELXL97 (Sheldrick, 2015)
;
_computing_structure_solution
;
SIR2002 (Burla <i>et al.</i>,  2005)
;
_diffrn_ambient_temperature 295(2)
_diffrn_measured_fraction_theta_full 0.993
_diffrn_measured_fraction_theta_max 0.993
_diffrn_measurement_device_type 'Bruker APEXII'
_diffrn_measurement_method 'CCD rotation images, thick slices'
_diffrn_radiation_monochromator graphite
_diffrn_radiation_type MoK\a
_diffrn_radiation_wavelength 0.71073
_diffrn_reflns_av_R_equivalents 0.0305
_diffrn_reflns_limit_h_max 6
_diffrn_reflns_limit_h_min -5
_diffrn_reflns_limit_k_max 31
_diffrn_reflns_limit_k_min -32
_diffrn_reflns_limit_l_max 11
_diffrn_reflns_limit_l_min -11
_diffrn_reflns_number 6701
_diffrn_reflns_theta_full 26.07
_diffrn_reflns_theta_max 26.07
_diffrn_reflns_theta_min 2.86
_exptl_absorpt_coefficient_mu 0.093
_exptl_absorpt_correction_T_max 0.7453
_exptl_absorpt_correction_T_min 0.6154
_exptl_absorpt_correction_type multi-scan
_exptl_absorpt_process_details
;
(SADABS; Sheldrick, 2002)
;
_exptl_crystal_colour Colorless
_exptl_crystal_density_diffrn 1.34
_exptl_crystal_density_method 'not measured'
_exptl_crystal_description prism
_exptl_crystal_F_000 504
_exptl_crystal_size_max 0.16
_exptl_crystal_size_mid 0.11
_exptl_crystal_size_min 0.08
_refine_diff_density_max 0.138
_refine_diff_density_min -0.162
_refine_ls_extinction_method none
_refine_ls_goodness_of_fit_ref 1.057
_refine_ls_hydrogen_treatment mixed
_refine_ls_matrix_type full
_refine_ls_number_parameters 216
_refine_ls_number_reflns 2356
_refine_ls_number_restraints 30
_refine_ls_restrained_S_all 1.054
_refine_ls_R_factor_all 0.0921
_refine_ls_R_factor_gt 0.0575
_refine_ls_shift/su_max 0
_refine_ls_shift/su_mean 0
_refine_ls_structure_factor_coef Fsqd
_refine_ls_weighting_details 'calc w=1/[\s^2^(Fo^2^)+(0.0475P)^2^+0.5327P] where P=(Fo^2^+2Fc^2^)/3'
_refine_ls_weighting_scheme calc
_refine_ls_wR_factor_gt 0.1319
_refine_ls_wR_factor_ref 0.1482
_reflns_number_gt 1517
_reflns_number_total 2356
_reflns_threshold_expression I>2\s(I)
_cod_data_source_file lh5747sup1.cif
_cod_data_source_block I
_cod_original_sg_symbol_H-M 'P 21/c'
_cod_database_code 2019814
_cod_database_fobs_code 2019814

loop_
_space_group_symop_operation_xyz
'x, y, z'
'-x, y+1/2, -z+1/2'
'-x, -y, -z'
'x, -y-1/2, z-1/2'

loop_
_atom_site_type_symbol
_atom_site_label
_atom_site_fract_x
_atom_site_fract_y
_atom_site_fract_z
_atom_site_U_iso_or_equiv
_atom_site_adp_type
_atom_site_calc_flag
_atom_site_refinement_flags
_atom_site_occupancy
_atom_site_symmetry_multiplicity
_atom_site_disorder_assembly
_atom_site_disorder_group
O O1 0.4498(4) 0.85751(6) 0.56442(18) 0.0538(5) Uani d D 1 1 . .
O O2 0.8643(5) 0.98972(7) 0.6185(2) 0.0768(6) Uani d . 1 1 . .
O O3 0.7507(5) 0.93216(8) 0.3576(2) 0.0811(7) Uani d D 1 1 . .
C C1 0.5095(5) 0.88656(9) 0.6949(3) 0.0487(6) Uani d . 1 1 A .
C C2 0.4263(6) 0.86841(11) 0.8046(3) 0.0654(8) Uani d . 1 1 . .
H H2A 0.3327 0.8379 0.7875 0.079 Uiso calc R 1 1 A .
C C3 0.4833(7) 0.89589(12) 0.9380(3) 0.0782(9) Uani d . 1 1 A .
H H3A 0.428 0.8837 1.0116 0.094 Uiso calc R 1 1 . .
C C4 0.6224(8) 0.94163(13) 0.9653(3) 0.0826(10) Uani d . 1 1 . .
H H4A 0.6623 0.9598 1.057 0.099 Uiso calc R 1 1 A .
C C5 0.7001(7) 0.95974(11) 0.8560(3) 0.0694(8) Uani d . 1 1 A .
H H5A 0.7888 0.9908 0.8725 0.083 Uiso calc R 1 1 . .
C C6 0.6481(5) 0.93229(9) 0.7201(3) 0.0504(6) Uani d . 1 1 . .
C C7 0.7425(6) 0.95026(10) 0.6059(3) 0.0590(7) Uani d D 1 1 A .
C C8 0.7356(10) 0.91069(15) 0.4871(5) 0.0480(15) Uani d PD 0.573(7) 1 A 1
H H8A 0.8973 0.888 0.5412 0.058 Uiso calc PR 0.573(7) 1 A 1
C C9 0.4642(10) 0.88120(18) 0.4324(4) 0.0440(14) Uani d PD 0.573(7) 1 A 1
H H9A 0.3063 0.905 0.386 0.053 Uiso calc PR 0.573(7) 1 A 1
C C8A 0.6023(12) 0.9234(2) 0.4446(5) 0.048(2) Uani d PD 0.427(7) 1 A 2
H H8AA 0.4052 0.9346 0.3836 0.058 Uiso calc PR 0.427(7) 1 A 2
C C9A 0.6092(14) 0.8684(2) 0.4818(8) 0.0491(18) Uani d PD 0.427(7) 1 A 2
H H9AA 0.8071 0.859 0.5506 0.059 Uiso calc PR 0.427(7) 1 A 2
C C10 0.4143(17) 0.8417(2) 0.3093(6) 0.0438(19) Uani d PGDU 0.573(7) 1 A 1
C C11 0.1560(16) 0.8427(3) 0.1717(8) 0.066(2) Uani d PGU 0.573(7) 1 A 1
H H11A 0.0207 0.8667 0.1596 0.08 Uiso calc PR 0.573(7) 1 A 1
C C12 0.0997(14) 0.8077(3) 0.0521(6) 0.082(3) Uani d PGU 0.573(7) 1 A 1
H H12A -0.0731 0.8083 -0.0399 0.099 Uiso calc PR 0.573(7) 1 A 1
C C13 0.3018(18) 0.7718(3) 0.0702(8) 0.075(4) Uani d PGU 0.573(7) 1 A 1
H H13A 0.2642 0.7484 -0.0098 0.09 Uiso calc PR 0.573(7) 1 A 1
C C14 0.5602(16) 0.7708(3) 0.2078(9) 0.0589(19) Uani d PGU 0.573(7) 1 A 1
H H14A 0.6954 0.7468 0.2199 0.071 Uiso calc PR 0.573(7) 1 A 1
C C15 0.6165(13) 0.8058(3) 0.3273(7) 0.0531(19) Uani d PGU 0.573(7) 1 A 1
H H15A 0.7893 0.8052 0.4194 0.064 Uiso calc PR 0.573(7) 1 A 1
C C10A 0.499(2) 0.8360(4) 0.3363(9) 0.054(3) Uani d PGDU 0.427(7) 1 A 2
C C11A 0.212(2) 0.8324(3) 0.2302(10) 0.053(2) Uani d PGU 0.427(7) 1 A 2
H H11B 0.0805 0.8519 0.2447 0.063 Uiso calc PR 0.427(7) 1 A 2
C C12A 0.1204(18) 0.7995(4) 0.1023(10) 0.063(3) Uani d PGU 0.427(7) 1 A 2
H H12B -0.0718 0.797 0.0313 0.076 Uiso calc PR 0.427(7) 1 A 2
C C13A 0.317(3) 0.7703(3) 0.0806(11) 0.063(5) Uani d PGU 0.427(7) 1 A 2
H H13B 0.2555 0.7482 -0.005 0.076 Uiso calc PR 0.427(7) 1 A 2
C C14A 0.604(2) 0.7739(5) 0.1867(13) 0.081(4) Uani d PGU 0.427(7) 1 A 2
H H14B 0.735 0.7544 0.1721 0.097 Uiso calc PR 0.427(7) 1 A 2
C C15A 0.6950(16) 0.8068(5) 0.3145(11) 0.066(3) Uani d PGU 0.427(7) 1 A 2
H H15B 0.8872 0.8093 0.3855 0.079 Uiso calc PR 0.427(7) 1 A 2
H H3O 0.843(9) 0.9610(11) 0.382(5) 0.160(18) Uiso d D 1 1 . .

loop_
_atom_site_aniso_label
_atom_site_aniso_U_11
_atom_site_aniso_U_22
_atom_site_aniso_U_33
_atom_site_aniso_U_12
_atom_site_aniso_U_13
_atom_site_aniso_U_23
O1 0.0702(11) 0.0484(10) 0.0507(10) -0.0118(8) 0.0346(9) -0.0009(7)
O2 0.0990(16) 0.0637(12) 0.0829(14) -0.0364(11) 0.0548(13) -0.0229(10)
O3 0.1237(19) 0.0708(14) 0.0775(13) -0.0378(13) 0.0709(14) -0.0188(11)
C1 0.0544(14) 0.0501(14) 0.0424(12) 0.0046(12) 0.0229(11) 0.0071(11)
C2 0.085(2) 0.0643(17) 0.0572(16) 0.0026(15) 0.0411(16) 0.0131(13)
C3 0.110(3) 0.082(2) 0.0583(18) 0.0144(19) 0.0524(18) 0.0184(16)
C4 0.124(3) 0.080(2) 0.0492(16) 0.016(2) 0.0449(19) 0.0012(15)
C5 0.092(2) 0.0647(18) 0.0500(15) -0.0016(15) 0.0312(15) -0.0051(13)
C6 0.0578(15) 0.0511(15) 0.0414(12) 0.0033(12) 0.0220(12) 0.0015(11)
C7 0.0714(17) 0.0544(16) 0.0567(16) -0.0152(14) 0.0340(14) -0.0079(12)
C8 0.046(3) 0.052(3) 0.049(3) -0.006(2) 0.024(2) 0.003(2)
C9 0.049(3) 0.045(3) 0.046(3) -0.008(2) 0.029(2) -0.003(2)
C8A 0.067(5) 0.040(4) 0.044(4) 0.003(3) 0.030(4) 0.005(3)
C9A 0.040(4) 0.053(4) 0.053(4) -0.001(3) 0.021(3) -0.001(3)
C10 0.046(5) 0.046(4) 0.053(4) -0.013(3) 0.034(4) -0.005(3)
C11 0.050(3) 0.058(5) 0.073(5) 0.002(3) 0.013(4) -0.007(4)
C12 0.067(5) 0.085(6) 0.075(5) 0.000(4) 0.016(4) -0.021(4)
C13 0.062(6) 0.088(9) 0.080(8) -0.031(5) 0.038(6) -0.027(6)
C14 0.068(4) 0.044(4) 0.073(4) 0.017(3) 0.040(4) 0.002(3)
C15 0.051(4) 0.061(4) 0.044(3) 0.001(4) 0.018(3) 0.000(3)
C10A 0.053(7) 0.051(6) 0.061(5) -0.012(4) 0.029(4) -0.005(4)
C11A 0.052(6) 0.045(5) 0.067(7) 0.014(4) 0.032(6) 0.002(4)
C12A 0.052(5) 0.063(5) 0.058(5) -0.013(4) 0.011(4) -0.014(5)
C13A 0.101(11) 0.022(6) 0.064(9) 0.011(6) 0.036(8) -0.008(5)
C14A 0.090(7) 0.078(8) 0.084(8) -0.001(6) 0.050(6) -0.012(6)
C15A 0.059(5) 0.078(6) 0.076(5) -0.002(5) 0.045(5) -0.004(4)

loop_
_atom_type_symbol
_atom_type_description
_atom_type_scat_dispersion_real
_atom_type_scat_dispersion_imag
_atom_type_scat_source
C C 0.0033 0.0016 'International Tables Vol C Tables 4.2.6.8 and 6.1.1.4'
H H 0 0 'International Tables Vol C Tables 4.2.6.8 and 6.1.1.4'
O O 0.0106 0.006 'International Tables Vol C Tables 4.2.6.8 and 6.1.1.4'

loop_
_geom_angle_atom_site_label_1
_geom_angle_atom_site_label_2
_geom_angle_atom_site_label_3
_geom_angle
C1 O1 C9A 115.6(3)
C1 O1 C9 117.0(2)
C9A O1 C9 31.3(2)
C8 O3 C8A 29.9(3)
C8 O3 H3O 113(3)
C8A O3 H3O 113(3)
O1 C1 C6 122.6(2)
O1 C1 C2 117.1(2)
C6 C1 C2 120.3(2)
C3 C2 C1 119.4(3)
C3 C2 H2A 120.3
C1 C2 H2A 120.3
C2 C3 C4 121.0(3)
C2 C3 H3A 119.5
C4 C3 H3A 119.5
C5 C4 C3 119.4(3)
C5 C4 H4A 120.3
C3 C4 H4A 120.3
C4 C5 C6 120.8(3)
C4 C5 H5A 119.6
C6 C5 H5A 119.6
C1 C6 C5 119.0(2)
C1 C6 C7 119.7(2)
C5 C6 C7 121.3(2)
O2 C7 C6 124.0(2)
O2 C7 C8 120.2(2)
C6 C7 C8 114.5(2)
O2 C7 C8A 119.7(3)
C6 C7 C8A 114.0(3)
C8 C7 C8A 27.1(2)
O3 C8 C9 110.3(3)
O3 C8 C7 111.8(3)
C9 C8 C7 107.9(3)
O3 C8 H8A 108.9
C9 C8 H8A 108.9
C7 C8 H8A 108.9
O1 C9 C10 107.8(4)
O1 C9 C8 110.9(3)
C10 C9 C8 115.6(5)
O1 C9 H9A 107.4
C10 C9 H9A 107.4
C8 C9 H9A 107.4
O3 C8A C9A 109.9(4)
O3 C8A C7 111.2(3)
C9A C8A C7 105.9(4)
O3 C8A H8AA 109.9
C9A C8A H8AA 109.9
C7 C8A H8AA 109.9
O1 C9A C10A 107.9(5)
O1 C9A C8A 111.8(4)
C10A C9A C8A 113.0(6)
O1 C9A H9AA 108
C10A C9A H9AA 108
C8A C9A H9AA 108
C11 C10 C15 120
C11 C10 C9 117.4(5)
C15 C10 C9 122.6(5)
C12 C11 C10 120
C12 C11 H11A 120
C10 C11 H11A 120
C11 C12 C13 120
C11 C12 H12A 120
C13 C12 H12A 120
C14 C13 C12 120
C14 C13 H13A 120
C12 C13 H13A 120
C13 C14 C15 120
C13 C14 H14A 120
C15 C14 H14A 120
C14 C15 C10 120
C14 C15 H15A 120
C10 C15 H15A 120
C11A C10A C15A 120
C11A C10A C9A 122.6(8)
C15A C10A C9A 117.3(8)
C12A C11A C10A 120
C12A C11A H11B 120
C10A C11A H11B 120
C11A C12A C13A 120
C11A C12A H12B 120
C13A C12A H12B 120
C12A C13A C14A 120
C12A C13A H13B 120
C14A C13A H13B 120
C15A C14A C13A 120
C15A C14A H14B 120
C13A C14A H14B 120
C14A C15A C10A 120
C14A C15A H15B 120
C10A C15A H15B 120

loop_
_geom_bond_atom_site_label_1
_geom_bond_atom_site_label_2
_geom_bond_distance
O1 C1 1.367(3)
O1 C9A 1.422(4)
O1 C9 1.434(4)
O2 C7 1.213(3)
O3 C8 1.389(4)
O3 C8A 1.396(4)
O3 H3O 0.885(19)
C1 C6 1.388(3)
C1 C2 1.390(3)
C2 C3 1.369(4)
C2 H2A 0.93
C3 C4 1.389(4)
C3 H3A 0.93
C4 C5 1.367(4)
C4 H4A 0.93
C5 C6 1.394(3)
C5 H5A 0.93
C6 C7 1.466(3)
C7 C8 1.532(4)
C7 C8A 1.534(5)
C8 C9 1.509(4)
C8 H8A 0.98
C9 C10 1.502(4)
C9 H9A 0.98
C8A C9A 1.507(5)
C8A H8AA 0.98
C9A C10A 1.498(4)
C9A H9AA 0.98
C10 C11 1.39
C10 C15 1.39
C11 C12 1.39
C11 H11A 0.93
C12 C13 1.39
C12 H12A 0.93
C13 C14 1.39
C13 H13A 0.93
C14 C15 1.39
C14 H14A 0.93
C15 H15A 0.93
C10A C11A 1.39
C10A C15A 1.39
C11A C12A 1.39
C11A H11B 0.93
C12A C13A 1.39
C12A H12B 0.93
C13A C14A 1.39
C13A H13B 0.93
C14A C15A 1.39
C14A H14B 0.93
C15A H15B 0.93

loop_
_geom_hbond_atom_site_label_D
_geom_hbond_atom_site_label_H
_geom_hbond_atom_site_label_A
_geom_hbond_site_symmetry_A
_geom_hbond_distance_DH
_geom_hbond_distance_HA
_geom_hbond_distance_DA
_geom_hbond_angle_DHA
_geom_hbond_publ_flag
O3 H3O O2 3_776 0.89(4) 2.04(4) 2.856(3) 153(4) yes
C3 H3A Cg1 1_556 0.9300 2.7400 3.596(5) 153.00 yes
C3 H3A Cg2 1_556 0.9300 2.9200 3.756(5) 151.00 yes

loop_
_geom_torsion_atom_site_label_1
_geom_torsion_atom_site_label_2
_geom_torsion_atom_site_label_3
_geom_torsion_atom_site_label_4
_geom_torsion
C9A O1 C1 C6 18.5(4)
C9 O1 C1 C6 -16.6(4)
C9A O1 C1 C2 -161.2(4)
C9 O1 C1 C2 163.7(3)
O1 C1 C2 C3 179.4(2)
C6 C1 C2 C3 -0.3(4)
C1 C2 C3 C4 0.1(5)
C2 C3 C4 C5 0.9(5)
C3 C4 C5 C6 -1.7(5)
O1 C1 C6 C5 179.8(2)
C2 C1 C6 C5 -0.5(4)
O1 C1 C6 C7 -1.6(4)
C2 C1 C6 C7 178.1(2)
C4 C5 C6 C1 1.5(4)
C4 C5 C6 C7 -177.1(3)
C1 C6 C7 O2 179.8(3)
C5 C6 C7 O2 -1.6(4)
C1 C6 C7 C8 -13.0(4)
C5 C6 C7 C8 165.6(3)
C1 C6 C7 C8A 16.8(4)
C5 C6 C7 C8A -164.6(3)
C8A O3 C8 C9 51.2(5)
C8A O3 C8 C7 -68.9(4)
O2 C7 C8 O3 -28.7(5)
C6 C7 C8 O3 163.6(3)
C8A C7 C8 O3 68.3(4)
O2 C7 C8 C9 -150.2(3)
C6 C7 C8 C9 42.1(4)
C8A C7 C8 C9 -53.2(5)
C1 O1 C9 C10 175.6(4)
C9A O1 C9 C10 80.1(8)
C1 O1 C9 C8 48.1(5)
C9A O1 C9 C8 -47.4(5)
O3 C8 C9 O1 178.2(3)
C7 C8 C9 O1 -59.4(5)
O3 C8 C9 C10 55.1(5)
C7 C8 C9 C10 177.6(4)
C8 O3 C8A C9A -48.9(5)
C8 O3 C8A C7 68.1(5)
O2 C7 C8A O3 32.0(6)
C6 C7 C8A O3 -164.2(3)
C8 C7 C8A O3 -67.0(5)
O2 C7 C8A C9A 151.4(4)
C6 C7 C8A C9A -44.8(5)
C8 C7 C8A C9A 52.5(5)
C1 O1 C9A C10A -175.4(5)
C9 O1 C9A C10A -75.0(9)
C1 O1 C9A C8A -50.5(6)
C9 O1 C9A C8A 49.9(5)
O3 C8A C9A O1 -177.4(4)
C7 C8A C9A O1 62.3(6)
O3 C8A C9A C10A -55.4(7)
C7 C8A C9A C10A -175.7(5)
O1 C9 C10 C11 107.8(5)
C8 C9 C10 C11 -127.5(4)
O1 C9 C10 C15 -73.4(6)
C8 C9 C10 C15 51.3(6)
C15 C10 C11 C12 0
C9 C10 C11 C12 178.8(6)
C10 C11 C12 C13 0
C11 C12 C13 C14 0
C12 C13 C14 C15 0
C13 C14 C15 C10 0
C11 C10 C15 C14 0
C9 C10 C15 C14 -178.7(6)
O1 C9A C10A C11A 50.0(9)
C8A C9A C10A C11A -74.2(8)
O1 C9A C10A C15A -126.3(6)
C8A C9A C10A C15A 109.5(6)
C15A C10A C11A C12A 0
C9A C10A C11A C12A -176.2(9)
C10A C11A C12A C13A 0
C11A C12A C13A C14A 0
C12A C13A C14A C15A 0
C13A C14A C15A C10A 0
C11A C10A C15A C14A 0
C9A C10A C15A C14A 176.4(9)
